data_4509156
loop_
_publ_author_name
'Weyna, David R.'
'Shattock, Tanise'
'Vishweshwar, Peddy'
'Zaworotko, Michael J.'

_publ_section_title
;
 Synthesis and Structural Characterization of Cocrystals and
 Pharmaceutical Cocrystals: Mechanochemistry vs Slow Evaporation from
 Solution
;
_journal_issue 2
_journal_name_full 'Crystal Growth &amp; Design'
_journal_page_first 1106
_journal_paper_doi 10.1021/cg800936d
_journal_volume 9
_journal_year 2009
_chemical_formula_moiety 'C12 H12 N2, C5 H8 O4'
_chemical_formula_sum 'C17 H20 N2 O4'
_chemical_formula_weight 316.35
_chemical_name_systematic
; 
 ? 
;
_space_group_IT_number 14
_symmetry_cell_setting monoclinic
_symmetry_space_group_name_Hall '-P 2ybc'
_symmetry_space_group_name_H-M 'P 1 21/c 1'
_atom_sites_solution_hydrogens geom
_atom_sites_solution_primary direct
_atom_sites_solution_secondary difmap
_audit_creation_method SHELXL-97
_cell_angle_alpha 90.00
_cell_angle_beta 97.102(4)
_cell_angle_gamma 90.00
_cell_formula_units_Z 8
_cell_length_a 12.295(3)
_cell_length_b 11.166(2)
_cell_length_c 24.421(5)
_cell_measurement_temperature 298(2)
_cell_volume 3326.9(12)
_computing_cell_refinement 'Bruker SMART'
_computing_data_collection 'Bruker SMART'
_computing_data_reduction 'Bruker SAINT'
_computing_molecular_graphics 'Bruker SHELXTL'
_computing_publication_material 'Bruker SHELXTL'
_computing_structure_refinement 'SHELXL-97 (Sheldrick, 1997)'
_computing_structure_solution 'SHELXS-97 (Sheldrick, 1990)'
_diffrn_ambient_temperature 298(2)
_diffrn_measured_fraction_theta_full 0.995
_diffrn_measured_fraction_theta_max 0.995
_diffrn_measurement_device_type 'CCD area detector'
_diffrn_measurement_method 'phi and omega scans'
_diffrn_radiation_monochromator graphite
_diffrn_radiation_source 'fine-focus sealed tube'
_diffrn_radiation_type MoK\a
_diffrn_radiation_wavelength 0.71073
_diffrn_reflns_av_R_equivalents 0.0216
_diffrn_reflns_av_sigmaI/netI 0.0254
_diffrn_reflns_limit_h_max 11
_diffrn_reflns_limit_h_min -15
_diffrn_reflns_limit_k_max 13
_diffrn_reflns_limit_k_min -13
_diffrn_reflns_limit_l_max 30
_diffrn_reflns_limit_l_min -29
_diffrn_reflns_number 18858
_diffrn_reflns_theta_full 26.37
_diffrn_reflns_theta_max 26.37
_diffrn_reflns_theta_min 1.67
_exptl_absorpt_coefficient_mu 0.091
_exptl_absorpt_correction_T_max 1.000
_exptl_absorpt_correction_T_min 0.762
_exptl_absorpt_correction_type SADABS
_exptl_crystal_colour colorless
_exptl_crystal_density_diffrn 1.263
_exptl_crystal_density_meas 0
_exptl_crystal_density_method 'not measured'
_exptl_crystal_description rods
_exptl_crystal_F_000 1344
_exptl_crystal_size_max 0.40
_exptl_crystal_size_mid 0.30
_exptl_crystal_size_min 0.20
_refine_diff_density_max 0.545
_refine_diff_density_min -0.442
_refine_diff_density_rms 0.073
_refine_ls_extinction_method none
_refine_ls_goodness_of_fit_ref 1.058
_refine_ls_hydrogen_treatment mixed
_refine_ls_matrix_type full
_refine_ls_number_parameters 415
_refine_ls_number_reflns 6760
_refine_ls_number_restraints 0
_refine_ls_restrained_S_all 1.058
_refine_ls_R_factor_all 0.1132
_refine_ls_R_factor_gt 0.0844
_refine_ls_shift/su_max 0.011
_refine_ls_shift/su_mean 0.000
_refine_ls_structure_factor_coef Fsqd
_refine_ls_weighting_details 'calc w=1/[\s^2^(Fo^2^)+(0.1179P)^2^+1.6057P] where P=(Fo^2^+2Fc^2^)/3'
_refine_ls_weighting_scheme calc
_refine_ls_wR_factor_gt 0.2321
_refine_ls_wR_factor_ref 0.2590
_reflns_number_gt 4459
_reflns_number_total 6760
_reflns_threshold_expression >2sigma(I)
_cod_data_source_file cg800936dsup1.cif
_cod_data_source_block ts502c
_cod_depositor_comments
;
The following automatic conversions were performed:

'_symmetry_cell_setting' value 'Monoclinic' changed to 'monoclinic'
according to /home/saulius/struct/CIF-dictionaries/cif_core.dic
dictionary named 'cif_core.dic' version 2.4.2 from 2011-04-26.

Automatic conversion script
Id: cif_fix_values 1891 2012-01-12 08:04:46Z andrius 
;
_cod_original_cell_volume 3326.8(12)
_cod_original_sg_symbol_H-M P2(1)/c
_cod_database_code 4509156

loop_
_symmetry_equiv_pos_as_xyz
'x, y, z'
'-x, y+1/2, -z+1/2'
'-x, -y, -z'
'x, -y-1/2, z-1/2'

loop_
_atom_site_label
_atom_site_type_symbol
_atom_site_fract_x
_atom_site_fract_y
_atom_site_fract_z
_atom_site_U_iso_or_equiv
_atom_site_adp_type
_atom_site_occupancy
_atom_site_symmetry_multiplicity
_atom_site_calc_flag
_atom_site_refinement_flags
N1 N -0.23614(19) 0.3716(2) 0.00729(10) 0.0743(7) Uani 1 1 d .
N2 N 0.41116(18) 0.1746(2) 0.23102(9) 0.0679(6) Uani 1 1 d .
C1 C -0.2223(2) 0.2557(3) 0.01755(13) 0.0759(8) Uani 1 1 d .
H1 H -0.2777 0.2038 0.0031 0.091 Uiso 1 1 calc R
C2 C -0.1328(2) 0.2074(3) 0.04776(13) 0.0740(8) Uani 1 1 d .
H2 H -0.1282 0.1252 0.0535 0.089 Uiso 1 1 calc R
C3 C -0.0496(2) 0.2809(3) 0.06959(13) 0.0766(8) Uani 1 1 d .
C4 C -0.0631(3) 0.4019(3) 0.05888(14) 0.0816(9) Uani 1 1 d .
H4 H -0.0084 0.4554 0.0726 0.098 Uiso 1 1 calc R
C5 C -0.1563(2) 0.4438(3) 0.02825(13) 0.0757(8) Uani 1 1 d .
H5 H -0.1636 0.5257 0.0220 0.091 Uiso 1 1 calc R
C6 C 0.0490(3) 0.2278(3) 0.10416(19) 0.1144(15) Uani 1 1 d .
H6A H 0.0221 0.1750 0.1310 0.137 Uiso 1 1 calc R
H6B H 0.0869 0.1779 0.0801 0.137 Uiso 1 1 calc R
C7 C 0.1225(4) 0.2990(4) 0.1311(3) 0.170(3) Uani 1 1 d .
H7A H 0.0837 0.3486 0.1549 0.204 Uiso 1 1 calc R
H7B H 0.1481 0.3520 0.1040 0.204 Uiso 1 1 calc R
C8 C 0.2234(3) 0.2518(3) 0.16630(15) 0.0908(11) Uani 1 1 d .
C9 C 0.2362(3) 0.1331(3) 0.18259(13) 0.0806(9) Uani 1 1 d .
H9 H 0.1811 0.0775 0.1723 0.097 Uiso 1 1 calc R
C10 C 0.3314(2) 0.0987(3) 0.21418(12) 0.0718(8) Uani 1 1 d .
H10 H 0.3401 0.0186 0.2242 0.086 Uiso 1 1 calc R
C11 C 0.3968(3) 0.2882(3) 0.21573(14) 0.0805(9) Uani 1 1 d .
H11 H 0.4518 0.3429 0.2276 0.097 Uiso 1 1 calc R
C12 C 0.3064(3) 0.3286(3) 0.18377(16) 0.1006(12) Uani 1 1 d .
H12 H 0.3010 0.4090 0.1737 0.121 Uiso 1 1 calc R
N21 N 0.26478(18) 0.1302(2) 0.01427(10) 0.0721(7) Uani 1 1 d .
N22 N 0.92242(19) -0.0870(2) 0.22283(10) 0.0741(7) Uani 1 1 d .
C21 C 0.2722(2) 0.0339(3) 0.04552(12) 0.0719(8) Uani 1 1 d .
H21 H 0.2088 -0.0098 0.0484 0.086 Uiso 1 1 calc R
C22 C 0.3679(3) -0.0052(3) 0.07392(14) 0.0901(10) Uani 1 1 d .
H22 H 0.3687 -0.0734 0.0958 0.108 Uiso 1 1 calc R
C23 C 0.4638(3) 0.0567(4) 0.07008(16) 0.1025(12) Uani 1 1 d .
C24 C 0.4555(3) 0.1574(4) 0.03808(19) 0.1071(13) Uani 1 1 d .
H24 H 0.5175 0.2032 0.0345 0.129 Uiso 1 1 calc R
C25 C 0.3559(3) 0.1908(3) 0.01127(17) 0.0956(11) Uani 1 1 d .
H25 H 0.3522 0.2598 -0.0102 0.115 Uiso 1 1 calc R
C26 C 0.5758(4) 0.0135(7) 0.0964(2) 0.194(3) Uani 1 1 d .
H26A H 0.5848 -0.0675 0.0834 0.233 Uiso 1 1 calc R
H26B H 0.6302 0.0623 0.0813 0.233 Uiso 1 1 calc R
C27 C 0.6001(5) 0.0120(7) 0.1455(3) 0.186(3) Uani 1 1 d .
H27A H 0.5511 -0.0435 0.1608 0.223 Uiso 1 1 calc R
H27B H 0.5853 0.0910 0.1595 0.223 Uiso 1 1 calc R
C28 C 0.7196(3) -0.0222(4) 0.16900(18) 0.1092(13) Uani 1 1 d .
C29 C 0.7541(3) -0.1389(4) 0.17041(16) 0.0972(11) Uani 1 1 d .
H29 H 0.7098 -0.1982 0.1527 0.117 Uiso 1 1 calc R
C30 C 0.8546(3) -0.1677(3) 0.19819(14) 0.0836(9) Uani 1 1 d .
H30 H 0.8759 -0.2477 0.1997 0.100 Uiso 1 1 calc R
C31 C 0.8901(3) 0.0265(3) 0.21980(14) 0.0828(9) Uani 1 1 d .
H31 H 0.9374 0.0849 0.2361 0.099 Uiso 1 1 calc R
C32 C 0.7905(3) 0.0611(3) 0.19375(17) 0.1054(13) Uani 1 1 d .
H32 H 0.7709 0.1416 0.1929 0.126 Uiso 1 1 calc R
O41 O 0.40516(17) 0.61373(18) 0.20700(9) 0.0848(7) Uani 1 1 d .
H41O H 0.4640 0.6377 0.2263 0.102 Uiso 1 1 d R
O42 O 0.3664(2) 0.8077(2) 0.20206(12) 0.1042(9) Uani 1 1 d .
O43 O -0.0027(2) 0.9148(2) 0.07459(11) 0.0985(8) Uani 1 1 d .
O44 O -0.10281(17) 0.7553(2) 0.04635(10) 0.0889(7) Uani 1 1 d .
H44O H -0.1415 0.8074 0.0253 0.107 Uiso 1 1 d R
C41 C 0.3425(2) 0.7056(3) 0.19083(12) 0.0666(7) Uani 1 1 d .
C42 C 0.2383(2) 0.6681(2) 0.15668(12) 0.0700(8) Uani 1 1 d .
H42A H 0.1993 0.6141 0.1785 0.084 Uiso 1 1 calc R
H42B H 0.2571 0.6232 0.1251 0.084 Uiso 1 1 calc R
C43 C 0.1616(2) 0.7679(2) 0.13582(12) 0.0673(7) Uani 1 1 d .
H43A H 0.1983 0.8211 0.1126 0.081 Uiso 1 1 calc R
H43B H 0.1420 0.8140 0.1668 0.081 Uiso 1 1 calc R
C44 C 0.0587(2) 0.7181(2) 0.10312(12) 0.0646(7) Uani 1 1 d .
H44A H 0.0802 0.6625 0.0759 0.078 Uiso 1 1 calc R
H44B H 0.0187 0.6729 0.1281 0.078 Uiso 1 1 calc R
C45 C -0.0173(2) 0.8088(3) 0.07404(12) 0.0663(7) Uani 1 1 d .
O51 O 0.88657(17) 0.3563(2) 0.22243(10) 0.0921(7) Uani 1 1 d .
H51 H 0.9463 0.3778 0.2380 0.138 Uiso 1 1 calc R
O52 O 0.8832(2) 0.5411(2) 0.18885(11) 0.1004(8) Uani 1 1 d .
O53 O 0.4979(2) 0.6611(2) 0.07474(11) 0.0993(8) Uani 1 1 d .
O54 O 0.39321(19) 0.5024(2) 0.05107(11) 0.1003(8) Uani 1 1 d .
H54O H 0.3527 0.5629 0.0285 0.120 Uiso 1 1 d R
C51 C 0.8409(2) 0.4451(3) 0.19245(12) 0.0669(7) Uani 1 1 d .
C52 C 0.7308(2) 0.4104(3) 0.16297(12) 0.0679(7) Uani 1 1 d .
H52A H 0.6883 0.3739 0.1895 0.081 Uiso 1 1 calc R
H52B H 0.7416 0.3502 0.1355 0.081 Uiso 1 1 calc R
C53 C 0.6644(2) 0.5125(3) 0.13453(12) 0.0688(7) Uani 1 1 d .
H53A H 0.6472 0.5704 0.1618 0.083 Uiso 1 1 calc R
H53B H 0.7071 0.5526 0.1091 0.083 Uiso 1 1 calc R
C54 C 0.5599(2) 0.4647(3) 0.10352(14) 0.0761(8) Uani 1 1 d .
H54A H 0.5791 0.4084 0.0760 0.091 Uiso 1 1 calc R
H54B H 0.5212 0.4203 0.1292 0.091 Uiso 1 1 calc R
C55 C 0.4831(2) 0.5554(3) 0.07523(12) 0.0722(8) Uani 1 1 d .

loop_
_atom_site_aniso_label
_atom_site_aniso_U_11
_atom_site_aniso_U_22
_atom_site_aniso_U_33
_atom_site_aniso_U_23
_atom_site_aniso_U_13
_atom_site_aniso_U_12
N1 0.0598(14) 0.0880(19) 0.0719(15) -0.0002(13) -0.0052(11) 0.0168(13)
N2 0.0619(13) 0.0692(15) 0.0684(14) 0.0034(11) -0.0081(10) 0.0086(11)
C1 0.0612(16) 0.082(2) 0.0813(19) -0.0118(16) -0.0055(14) -0.0012(15)
C2 0.0737(18) 0.0624(17) 0.0819(19) -0.0059(14) -0.0068(15) 0.0045(14)
C3 0.0690(18) 0.0696(19) 0.084(2) -0.0104(15) -0.0184(15) 0.0127(14)
C4 0.0691(18) 0.0668(19) 0.102(2) -0.0078(16) -0.0170(16) -0.0006(14)
C5 0.0755(19) 0.0637(17) 0.085(2) 0.0024(15) -0.0018(15) 0.0120(14)
C6 0.096(3) 0.080(2) 0.148(4) -0.018(2) -0.058(2) 0.022(2)
C7 0.146(4) 0.097(3) 0.231(6) -0.043(3) -0.121(4) 0.047(3)
C8 0.084(2) 0.071(2) 0.105(2) -0.0133(17) -0.0378(18) 0.0211(17)
C9 0.0751(19) 0.0711(19) 0.088(2) -0.0096(16) -0.0193(16) -0.0045(15)
C10 0.0813(19) 0.0582(16) 0.0707(17) 0.0050(13) -0.0115(14) 0.0057(14)
C11 0.0716(18) 0.0684(19) 0.095(2) 0.0044(16) -0.0152(16) -0.0019(15)
C12 0.105(3) 0.0618(19) 0.121(3) 0.0095(18) -0.040(2) 0.0076(18)
N21 0.0576(13) 0.0743(16) 0.0808(16) 0.0053(13) -0.0063(11) 0.0021(11)
N22 0.0599(13) 0.0754(17) 0.0823(16) 0.0045(13) -0.0101(11) 0.0055(12)
C21 0.0578(15) 0.0755(19) 0.0790(18) 0.0048(15) -0.0052(13) -0.0058(13)
C22 0.078(2) 0.096(2) 0.090(2) 0.0271(19) -0.0118(17) 0.0033(18)
C23 0.067(2) 0.122(3) 0.109(3) -0.002(2) -0.0276(18) 0.004(2)
C24 0.0608(19) 0.095(3) 0.161(4) -0.003(3) -0.004(2) -0.0147(18)
C25 0.076(2) 0.074(2) 0.134(3) 0.022(2) 0.004(2) -0.0022(17)
C26 0.119(4) 0.285(9) 0.159(5) 0.015(5) -0.069(4) 0.034(5)
C27 0.139(5) 0.247(8) 0.154(5) 0.008(5) -0.056(4) 0.062(5)
C28 0.088(2) 0.114(3) 0.113(3) 0.004(2) -0.038(2) 0.023(2)
C29 0.078(2) 0.093(3) 0.111(3) -0.006(2) -0.0245(19) -0.0074(19)
C30 0.078(2) 0.0658(18) 0.101(2) 0.0002(17) -0.0119(17) 0.0080(16)
C31 0.082(2) 0.069(2) 0.091(2) 0.0047(16) -0.0135(17) -0.0046(16)
C32 0.108(3) 0.078(2) 0.119(3) 0.010(2) -0.028(2) 0.023(2)
O41 0.0763(13) 0.0617(12) 0.1050(16) 0.0053(11) -0.0339(11) -0.0072(10)
O42 0.0883(16) 0.0633(14) 0.148(2) -0.0199(14) -0.0358(15) -0.0020(12)
O43 0.0962(16) 0.0592(14) 0.132(2) 0.0162(13) -0.0178(14) 0.0032(12)
O44 0.0741(13) 0.0728(14) 0.1100(17) 0.0100(12) -0.0273(12) 0.0039(11)
C41 0.0664(16) 0.0578(16) 0.0715(17) -0.0012(13) -0.0075(13) -0.0063(13)
C42 0.0695(17) 0.0580(16) 0.0765(18) 0.0010(13) -0.0142(14) -0.0047(13)
C43 0.0682(16) 0.0556(15) 0.0747(17) 0.0002(13) -0.0050(13) -0.0016(13)
C44 0.0613(15) 0.0564(15) 0.0735(17) 0.0044(13) -0.0024(13) -0.0007(12)
C45 0.0632(16) 0.0604(17) 0.0738(17) 0.0075(13) 0.0026(13) 0.0027(13)
O51 0.0710(13) 0.0775(14) 0.1174(18) 0.0135(13) -0.0295(12) -0.0093(11)
O52 0.0924(16) 0.0708(15) 0.128(2) 0.0052(13) -0.0256(14) -0.0143(12)
O53 0.0973(17) 0.0765(16) 0.120(2) 0.0274(14) -0.0017(14) 0.0085(13)
O54 0.0816(15) 0.0887(16) 0.1196(19) 0.0094(14) -0.0308(13) 0.0130(12)
C51 0.0621(16) 0.0652(17) 0.0706(17) -0.0060(13) -0.0025(13) 0.0012(13)
C52 0.0647(16) 0.0634(17) 0.0719(17) -0.0027(13) -0.0064(13) 0.0012(13)
C53 0.0673(16) 0.0647(17) 0.0722(17) -0.0015(13) 0.0003(13) 0.0077(13)
C54 0.0657(17) 0.0707(18) 0.088(2) 0.0078(15) -0.0066(15) 0.0062(14)
C55 0.0683(17) 0.076(2) 0.0710(18) 0.0118(15) 0.0040(14) 0.0119(15)

loop_
_atom_type_symbol
_atom_type_description
_atom_type_scat_dispersion_real
_atom_type_scat_dispersion_imag
_atom_type_scat_source
C C 0.0033 0.0016 'International Tables Vol C Tables 4.2.6.8 and 6.1.1.4'
H H 0.0000 0.0000 'International Tables Vol C Tables 4.2.6.8 and 6.1.1.4'
N N 0.0061 0.0033 'International Tables Vol C Tables 4.2.6.8 and 6.1.1.4'
O O 0.0106 0.0060 'International Tables Vol C Tables 4.2.6.8 and 6.1.1.4'

loop_
_geom_angle_atom_site_label_1
_geom_angle_atom_site_label_2
_geom_angle_atom_site_label_3
_geom_angle
C5 N1 C1 116.7(2)
C10 N2 C11 117.2(2)
N1 C1 C2 124.5(3)
C1 C2 C3 119.4(3)
C2 C3 C4 116.5(3)
C2 C3 C6 119.5(3)
C4 C3 C6 124.0(3)
C5 C4 C3 120.6(3)
N1 C5 C4 122.3(3)
C7 C6 C3 119.7(3)
C6 C7 C8 122.5(4)
C12 C8 C9 117.3(3)
C12 C8 C7 119.3(3)
C9 C8 C7 123.4(3)
C10 C9 C8 119.1(3)
N2 C10 C9 122.9(3)
N2 C11 C12 123.4(3)
C11 C12 C8 120.1(3)
C21 N21 C25 116.9(3)
C30 N22 C31 117.3(3)
N21 C21 C22 123.5(3)
C21 C22 C23 119.8(3)
C24 C23 C22 116.6(3)
C24 C23 C26 120.1(4)
C22 C23 C26 123.2(5)
C23 C24 C25 119.8(3)
N21 C25 C24 123.4(3)
C27 C26 C23 121.8(6)
C26 C27 C28 118.6(6)
C32 C28 C29 117.3(3)
C32 C28 C27 121.2(5)
C29 C28 C27 121.2(5)
C28 C29 C30 119.5(3)
N22 C30 C29 123.0(3)
N22 C31 C32 122.8(3)
C28 C32 C31 120.1(3)
O42 C41 O41 123.7(3)
O42 C41 C42 124.1(3)
O41 C41 C42 112.2(2)
C41 C42 C43 115.9(2)
C42 C43 C44 110.7(2)
C45 C44 C43 115.7(2)
O43 C45 O44 124.2(3)
O43 C45 C44 125.5(3)
O44 C45 C44 110.3(2)
O52 C51 O51 123.7(3)
O52 C51 C52 124.6(3)
O51 C51 C52 111.7(3)
C51 C52 C53 115.3(2)
C54 C53 C52 109.9(2)
C55 C54 C53 116.3(3)
O53 C55 O54 123.8(3)
O53 C55 C54 125.9(3)
O54 C55 C54 110.3(3)

loop_
_geom_bond_atom_site_label_1
_geom_bond_atom_site_label_2
_geom_bond_distance
N1 C5 1.323(4)
N1 C1 1.325(4)
N2 C10 1.323(4)
N2 C11 1.328(4)
C1 C2 1.358(4)
C2 C3 1.367(4)
C3 C4 1.382(4)
C3 C6 1.511(4)
C4 C5 1.371(4)
C6 C7 1.317(5)
C7 C8 1.514(5)
C8 C12 1.360(5)
C8 C9 1.388(5)
C9 C10 1.374(4)
C11 C12 1.355(4)
N21 C21 1.316(4)
N21 C25 1.318(4)
N22 C30 1.321(4)
N22 C31 1.328(4)
C21 C22 1.362(4)
C22 C23 1.379(5)
C23 C24 1.366(6)
C23 C26 1.525(6)
C24 C25 1.367(5)
C26 C27 1.200(7)
C27 C28 1.557(6)
C28 C32 1.364(5)
C28 C29 1.370(5)
C29 C30 1.372(4)
C31 C32 1.364(5)
O41 C41 1.314(3)
O42 C41 1.200(3)
O43 C45 1.197(3)
O44 C45 1.321(3)
C41 C42 1.500(4)
C42 C43 1.507(4)
C43 C44 1.516(4)
C44 C45 1.496(4)
O51 C51 1.316(3)
O52 C51 1.200(4)
O53 C55 1.194(4)
O54 C55 1.326(4)
C51 C52 1.503(4)
C52 C53 1.519(4)
C53 C54 1.506(4)
C54 C55 1.495(4)

loop_
_geom_hbond_atom_site_label_D
_geom_hbond_atom_site_label_H
_geom_hbond_atom_site_label_A
_geom_hbond_distance_DH
_geom_hbond_distance_HA
_geom_hbond_distance_DA
_geom_hbond_angle_DHA
_geom_hbond_site_symmetry_A
O41 H41O N2 0.86 1.79 2.647(3) 174.9 2_655
O44 H44O N21 0.88 1.83 2.657(3) 156.2 3_565
O51 H51 N22 0.82 1.81 2.632(3) 174.2 2_755
O54 H54O N1 0.97 1.74 2.657(3) 155.4 3_565

loop_
_geom_torsion_atom_site_label_1
_geom_torsion_atom_site_label_2
_geom_torsion_atom_site_label_3
_geom_torsion_atom_site_label_4
_geom_torsion
C5 N1 C1 C2 0.1(5)
N1 C1 C2 C3 -0.2(5)
C1 C2 C3 C4 -0.2(5)
C1 C2 C3 C6 178.8(3)
C2 C3 C4 C5 0.6(5)
C6 C3 C4 C5 -178.3(4)
C1 N1 C5 C4 0.4(5)
C3 C4 C5 N1 -0.7(5)
C2 C3 C6 C7 -171.2(5)
C4 C3 C6 C7 7.6(8)
C3 C6 C7 C8 -179.7(5)
C6 C7 C8 C12 166.7(6)
C6 C7 C8 C9 -14.0(9)
C12 C8 C9 C10 -1.2(6)
C7 C8 C9 C10 179.5(4)
C11 N2 C10 C9 -0.6(5)
C8 C9 C10 N2 1.5(5)
C10 N2 C11 C12 -0.7(5)
N2 C11 C12 C8 1.0(6)
C9 C8 C12 C11 0.0(6)
C7 C8 C12 C11 179.3(5)
C25 N21 C21 C22 -0.4(5)
N21 C21 C22 C23 -0.8(6)
C21 C22 C23 C24 1.4(6)
C21 C22 C23 C26 -174.6(4)
C22 C23 C24 C25 -1.0(7)
C26 C23 C24 C25 175.2(4)
C21 N21 C25 C24 0.8(6)
C23 C24 C25 N21 -0.1(7)
C24 C23 C26 C27 115.0(9)
C22 C23 C26 C27 -69.1(10)
C23 C26 C27 C28 -174.5(5)
C26 C27 C28 C32 109.6(9)
C26 C27 C28 C29 -76.8(10)
C32 C28 C29 C30 2.8(7)
C27 C28 C29 C30 -171.0(4)
C31 N22 C30 C29 -0.3(5)
C28 C29 C30 N22 -2.0(6)
C30 N22 C31 C32 1.5(5)
C29 C28 C32 C31 -1.7(7)
C27 C28 C32 C31 172.1(5)
N22 C31 C32 C28 -0.5(6)
O42 C41 C42 C43 0.4(5)
O41 C41 C42 C43 -179.5(3)
C41 C42 C43 C44 -178.7(3)
C42 C43 C44 C45 -172.3(3)
C43 C44 C45 O43 0.3(5)
C43 C44 C45 O44 179.0(3)
O52 C51 C52 C53 -9.8(5)
O51 C51 C52 C53 171.0(3)
C51 C52 C53 C54 176.2(3)
C52 C53 C54 C55 177.4(3)
C53 C54 C55 O53 0.7(5)
C53 C54 C55 O54 -178.0(3)
